data_1572855
loop_
_publ_author_name
'Zheng, Minling'
'Liu, Yubo'
'Zhang, Qifu'
'Li, Wenjing'
'Zhang, Yong'
'Feng, Guangxue'
'Hu, Yating'
'Huang, Shaoming'

_publ_section_title
;
 Dual metal centers within a water-stable Co/Ni bimetallic
 metal-triazolate framework contribute to durable photocatalysis for water
 treatment.
;
_journal_issue 43
_journal_name_full Nanoscale
_journal_page_first 20082
_journal_page_last 20088
_journal_paper_doi 10.1039/d4nr03940h
_journal_volume 16
_journal_year 2024
_chemical_formula_sum 'C24 H24 Co N36 Ni2'
_chemical_formula_weight 993.04
_space_group_IT_number 227
_space_group_name_Hall '-F 4vw 2vw 3'
_space_group_name_H-M_alt 'F d -3 m :2'
_symmetry_cell_setting cubic
_symmetry_space_group_name_H-M 'F d -3 m :2'
_audit_update_record
;
2024-08-24 deposited with the CCDC.	2024-10-10 downloaded from the CCDC.
;
_cell_angle_alpha 90
_cell_angle_beta 90
_cell_angle_gamma 90
_cell_formula_units_Z 8
_cell_length_a 17.0812(29)
_cell_length_b 17.0812
_cell_length_c 17.0812
_cell_measurement_temperature 300
_cell_volume 4983.7(8)
_diffrn_ambient_pressure 100
_diffrn_ambient_temperature 300
_diffrn_measurement_device_type 'SmartLabTM 9kW'
_diffrn_radiation_polarisn_ratio 0.7000
_diffrn_radiation_probe x-ray
_diffrn_radiation_type 'Cu K\a'
_exptl_crystal_density_diffrn 2.6470
_pd_instr_location ' ?'
_pd_meas_2theta_range_inc 0.02000
_pd_meas_2theta_range_max 80.00000
_pd_meas_2theta_range_min 5.00000
_pd_phase_name MET-4
_pd_proc_2theta_range_inc 0.02000
_pd_proc_2theta_range_max 80.01244
_pd_proc_2theta_range_min 5.01244
_pd_proc_info_excluded_regions ' ?'
_pd_proc_ls_background_function
;
Background function: "chebyschev-1" function with 36 terms:
    1.6803(20)e5, 2.540(22)e4, -3.427(18)e4, 2.289(11)e4, -1.157(9)e4, 
    3.90(11)e3, 1.6(11)e2, -2.35(11)e3, 2.11(11)e3, -1.03(9)e3, 
    2.3(8)e2, 2.7(8)e2, -2.5(8)e2, -1.1(10)e2, 3.9(12)e2, 8.1(12)e2, 
    -1.9(8)e2, 2.2(7)e2, -5.8(8)e2, -2.6(8)e2, 2.1(8)e2, 1.5(9)e2, 
    -3.0(7)e2, -2.9(7)e2, 7.6(7)e2, 3.2(7)e2, -6.0(8)e2, -2.5(7)e2, 
    5.1(9)e2, 7(6)e1, -3.9(7)e2, -3.9(7)e2, -8(6)e1, 7.9(7)e2, 
    3.4(7)e2, -1.8(7)e2, 
;
_pd_proc_ls_pref_orient_corr
;
Simple spherical harmonic correction Order = 34
    Coefficients:  0:0:C(4,1) = 2.04(12); 0:0:C(6,1) = -1.33(4); 
    0:0:C(8,1) = 1.07(20); 0:0:C(10,1) = 4.03(7); 0:0:C(12,1) = 4.8(6); 
    0:0:C(12,2) = 3.23(24); 0:0:C(14,1) = 2.75(25); 0:0:C(16,1) = -4.9(4); 
    0:0:C(16,2) = 0.03(11); 0:0:C(18,1) = -2.6(4); 0:0:C(18,2) = 14.4(9); 
    0:0:C(20,1) = 0.4(5); 0:0:C(20,2) = -0.26(24); 0:0:C(22,1) = -5.4(12); 
    0:0:C(22,2) = 4.46(21); 0:0:C(24,1) = -26.7(5); 0:0:C(24,2) = -1.57(26); 
    0:0:C(24,3) = -2.8(10); 0:0:C(26,1) = -17.1(19); 0:0:C(26,2) = 5.48(15); 
    0:0:C(28,1) = -12.9(15); 0:0:C(28,2) = -7.9(4); 0:0:C(28,3) = -4.7(9); 
    0:0:C(30,1) = -8.2(10); 0:0:C(30,2) = 6.96(18); 0:0:C(30,3) = -23.4(21); 
    0:0:C(32,1) = 44.1(9); 0:0:C(32,2) = -7.4(5); 0:0:C(32,3) = 1.05(17); 
    0:0:C(34,1) = -2.1(7); 0:0:C(34,2) = -8.91(17); 0:0:C(34,3) = 13(4); 
;
_pd_proc_ls_profile_function
;
Finger-Cox-Jephcoat function parameters U, V, W, X, Y, SH/L:
  peak variance(Gauss) = Utan(Th)^2^+Vtan(Th)+W:
  peak HW(Lorentz) = X/cos(Th)+Ytan(Th); SH/L = S/L+H/L
  U, V, W in (centideg)^2^, X & Y in centideg
    -9.14(7)e4, -6.50(16)e3, 610(21), 238.1(11), 701(20), 0.002, 

;
_pd_proc_ls_prof_R_factor 0.00603
_pd_proc_ls_prof_wR_expected 0.00230
_pd_proc_ls_prof_wR_factor 0.00787
_pd_proc_number_of_points 3751
_pd_spec_mounting ' ?'
_refine_ls_R_Fsqd_factor 0.07926
_reflns_d_resolution_high 1.199
_reflns_d_resolution_low 9.861
_reflns_limit_h_max 14
_reflns_limit_h_min 1
_reflns_limit_k_max 10
_reflns_limit_k_min 0
_reflns_limit_l_max 8
_reflns_limit_l_min 0
_reflns_number_total 96
_cod_data_source_file d4nr03940h2.cif
_cod_data_source_block CoNi-MET(Co1Ni4)
_cod_depositor_comments 'Adding full bibliography for 1572855--1572856.cif.'
_cod_original_cell_volume 4983.7(26)
_cod_original_sg_symbol_H-M 'F d -3 m'
_cod_database_code 1572855
_gsas_gsasii_version 5775
_refine_ls_r_f_factor 0.08620
_gsas_proc_ls_prof_r_b_factor 0.00848
_gsas_proc_ls_prof_wr_b_factor 0.01283

loop_
_space_group_symop_operation_xyz
'x, y, z'
'-x, -y, -z'
'-x+3/4, -y+1/4, z+1/2'
'x+1/4, y+3/4, -z+1/2'
'-x+1/4, y+1/2, -z+3/4'
'x+3/4, -y+1/2, z+1/4'
'x+1/2, -y+3/4, -z+1/4'
'-x+1/2, y+1/4, z+3/4'
'z, x, y'
'-z, -x, -y'
'z+1/2, -x+3/4, -y+1/4'
'-z+1/2, x+1/4, y+3/4'
'-z+3/4, -x+1/4, y+1/2'
'z+1/4, x+3/4, -y+1/2'
'-z+1/4, x+1/2, -y+3/4'
'z+3/4, -x+1/2, y+1/4'
'y, z, x'
'-y, -z, -x'
'-y+1/4, z+1/2, -x+3/4'
'y+3/4, -z+1/2, x+1/4'
'y+1/2, -z+3/4, -x+1/4'
'-y+1/2, z+1/4, x+3/4'
'-y+3/4, -z+1/4, x+1/2'
'y+1/4, z+3/4, -x+1/2'
'y+3/4, x+1/4, -z+1/2'
'-y+1/4, -x+3/4, z+1/2'
'-y, -x, -z'
'y, x, z'
'y+1/4, -x+1/2, z+3/4'
'-y+3/4, x+1/2, -z+1/4'
'-y+1/2, x+3/4, z+1/4'
'y+1/2, -x+1/4, -z+3/4'
'x+3/4, z+1/4, -y+1/2'
'-x+1/4, -z+3/4, y+1/2'
'-x+1/2, z+3/4, y+1/4'
'x+1/2, -z+1/4, -y+3/4'
'-x, -z, -y'
'x, z, y'
'x+1/4, -z+1/2, y+3/4'
'-x+3/4, z+1/2, -y+1/4'
'z+3/4, y+1/4, -x+1/2'
'-z+1/4, -y+3/4, x+1/2'
'z+1/4, -y+1/2, x+3/4'
'-z+3/4, y+1/2, -x+1/4'
'-z+1/2, y+3/4, x+1/4'
'z+1/2, -y+1/4, -x+3/4'
'-z, -y, -x'
'z, y, x'
'x, y+1/2, z+1/2'
'-x, -y+1/2, -z+1/2'
'-x+3/4, -y+3/4, z'
'x+1/4, y+1/4, -z'
'-x+1/4, y, -z+1/4'
'x+3/4, -y, z+3/4'
'x+1/2, -y+1/4, -z+3/4'
'-x+1/2, y+3/4, z+1/4'
'z, x+1/2, y+1/2'
'-z, -x+1/2, -y+1/2'
'z+1/2, -x+1/4, -y+3/4'
'-z+1/2, x+3/4, y+1/4'
'-z+3/4, -x+3/4, y'
'z+1/4, x+1/4, -y'
'-z+1/4, x, -y+1/4'
'z+3/4, -x, y+3/4'
'y, z+1/2, x+1/2'
'-y, -z+1/2, -x+1/2'
'-y+1/4, z, -x+1/4'
'y+3/4, -z, x+3/4'
'y+1/2, -z+1/4, -x+3/4'
'-y+1/2, z+3/4, x+1/4'
'-y+3/4, -z+3/4, x'
'y+1/4, z+1/4, -x'
'y+3/4, x+3/4, -z'
'-y+1/4, -x+1/4, z'
'-y, -x+1/2, -z+1/2'
'y, x+1/2, z+1/2'
'y+1/4, -x, z+1/4'
'-y+3/4, x, -z+3/4'
'-y+1/2, x+1/4, z+3/4'
'y+1/2, -x+3/4, -z+1/4'
'x+3/4, z+3/4, -y'
'-x+1/4, -z+1/4, y'
'-x+1/2, z+1/4, y+3/4'
'x+1/2, -z+3/4, -y+1/4'
'-x, -z+1/2, -y+1/2'
'x, z+1/2, y+1/2'
'x+1/4, -z, y+1/4'
'-x+3/4, z, -y+3/4'
'z+3/4, y+3/4, -x'
'-z+1/4, -y+1/4, x'
'z+1/4, -y, x+1/4'
'-z+3/4, y, -x+3/4'
'-z+1/2, y+1/4, x+3/4'
'z+1/2, -y+3/4, -x+1/4'
'-z, -y+1/2, -x+1/2'
'z, y+1/2, x+1/2'
'x+1/2, y, z+1/2'
'-x+1/2, -y, -z+1/2'
'-x+1/4, -y+1/4, z'
'x+3/4, y+3/4, -z'
'-x+3/4, y+1/2, -z+1/4'
'x+1/4, -y+1/2, z+3/4'
'x, -y+3/4, -z+3/4'
'-x, y+1/4, z+1/4'
'z+1/2, x, y+1/2'
'-z+1/2, -x, -y+1/2'
'z, -x+3/4, -y+3/4'
'-z, x+1/4, y+1/4'
'-z+1/4, -x+1/4, y'
'z+3/4, x+3/4, -y'
'-z+3/4, x+1/2, -y+1/4'
'z+1/4, -x+1/2, y+3/4'
'y+1/2, z, x+1/2'
'-y+1/2, -z, -x+1/2'
'-y+3/4, z+1/2, -x+1/4'
'y+1/4, -z+1/2, x+3/4'
'y, -z+3/4, -x+3/4'
'-y, z+1/4, x+1/4'
'-y+1/4, -z+1/4, x'
'y+3/4, z+3/4, -x'
'y+1/4, x+1/4, -z'
'-y+3/4, -x+3/4, z'
'-y+1/2, -x, -z+1/2'
'y+1/2, x, z+1/2'
'y+3/4, -x+1/2, z+1/4'
'-y+1/4, x+1/2, -z+3/4'
'-y, x+3/4, z+3/4'
'y, -x+1/4, -z+1/4'
'x+1/4, z+1/4, -y'
'-x+3/4, -z+3/4, y'
'-x, z+3/4, y+3/4'
'x, -z+1/4, -y+1/4'
'-x+1/2, -z, -y+1/2'
'x+1/2, z, y+1/2'
'x+3/4, -z+1/2, y+1/4'
'-x+1/4, z+1/2, -y+3/4'
'z+1/4, y+1/4, -x'
'-z+3/4, -y+3/4, x'
'z+3/4, -y+1/2, x+1/4'
'-z+1/4, y+1/2, -x+3/4'
'-z, y+3/4, x+3/4'
'z, -y+1/4, -x+1/4'
'-z+1/2, -y, -x+1/2'
'z+1/2, y, x+1/2'
'x+1/2, y+1/2, z'
'-x+1/2, -y+1/2, -z'
'-x+1/4, -y+3/4, z+1/2'
'x+3/4, y+1/4, -z+1/2'
'-x+3/4, y, -z+3/4'
'x+1/4, -y, z+1/4'
'x, -y+1/4, -z+1/4'
'-x, y+3/4, z+3/4'
'z+1/2, x+1/2, y'
'-z+1/2, -x+1/2, -y'
'z, -x+1/4, -y+1/4'
'-z, x+3/4, y+3/4'
'-z+1/4, -x+3/4, y+1/2'
'z+3/4, x+1/4, -y+1/2'
'-z+3/4, x, -y+3/4'
'z+1/4, -x, y+1/4'
'y+1/2, z+1/2, x'
'-y+1/2, -z+1/2, -x'
'-y+3/4, z, -x+3/4'
'y+1/4, -z, x+1/4'
'y, -z+1/4, -x+1/4'
'-y, z+3/4, x+3/4'
'-y+1/4, -z+3/4, x+1/2'
'y+3/4, z+1/4, -x+1/2'
'y+1/4, x+3/4, -z+1/2'
'-y+3/4, -x+1/4, z+1/2'
'-y+1/2, -x+1/2, -z'
'y+1/2, x+1/2, z'
'y+3/4, -x, z+3/4'
'-y+1/4, x, -z+1/4'
'-y, x+1/4, z+1/4'
'y, -x+3/4, -z+3/4'
'x+1/4, z+3/4, -y+1/2'
'-x+3/4, -z+1/4, y+1/2'
'-x, z+1/4, y+1/4'
'x, -z+3/4, -y+3/4'
'-x+1/2, -z+1/2, -y'
'x+1/2, z+1/2, y'
'x+3/4, -z, y+3/4'
'-x+1/4, z, -y+1/4'
'z+1/4, y+3/4, -x+1/2'
'-z+3/4, -y+1/4, x+1/2'
'z+3/4, -y, x+3/4'
'-z+1/4, y, -x+1/4'
'-z, y+1/4, x+1/4'
'z, -y+3/4, -x+3/4'
'-z+1/2, -y+1/2, -x'
'z+1/2, y+1/2, x'

loop_
_atom_site_label
_atom_site_occupancy
_atom_site_fract_x
_atom_site_fract_y
_atom_site_fract_z
_atom_site_adp_type
_atom_site_U_iso_or_equiv
_atom_site_type_symbol
H 1.0 0.932190 0.817810 0.580600 Uiso ? H
Ni1 1.0 0.000000 0.000000 0.000000 Uiso ? Ni
Co2 1.0 0.125000 0.125000 0.125000 Uiso ? Co
N1 1.0 0.670900 0.290360 0.579100 Uiso ? N
C1 1.0 0.654210 0.367800 0.595790 Uiso ? C
N2 1.0 0.625000 0.244960 0.625000 Uiso ? N

loop_
_atom_type_symbol
_atom_type_number_in_cell
_atom_type_scat_Cromer_Mann_a1
_atom_type_scat_Cromer_Mann_a2
_atom_type_scat_Cromer_Mann_a3
_atom_type_scat_Cromer_Mann_a4
_atom_type_scat_Cromer_Mann_b1
_atom_type_scat_Cromer_Mann_b2
_atom_type_scat_Cromer_Mann_b3
_atom_type_scat_Cromer_Mann_b4
_atom_type_scat_Cromer_Mann_c
_atom_type_scat_length_neutron
_atom_type_scat_source
_atom_type_scat_dispersion_real
_atom_type_scat_dispersion_imag
_atom_type_scat_dispersion_source
C 192 2.31 1.02 1.5886 0.865 20.8439 10.2075 0.5687 51.6512 0.2156 0.6648 https://github.com/AdvancedPhotonSource/GSAS-II/blob/master/GSASII/atmdata.py 0.018 0.009 https://github.com/AdvancedPhotonSource/GSAS-II/blob/master/GSASII/atmdata.py
H 192 0.493 0.3229 0.1402 0.0408 10.5109 26.1257 3.1424 57.7997 0.003 -0.3741 https://github.com/AdvancedPhotonSource/GSAS-II/blob/master/GSASII/atmdata.py 0.000 0.000 https://github.com/AdvancedPhotonSource/GSAS-II/blob/master/GSASII/atmdata.py
Co 8 12.2841 7.3409 4.0034 2.3488 4.2791 0.2784 13.5359 71.1692 1.0118 0.249 https://github.com/AdvancedPhotonSource/GSAS-II/blob/master/GSASII/atmdata.py -2.365 3.614 https://github.com/AdvancedPhotonSource/GSAS-II/blob/master/GSASII/atmdata.py
N 288 12.2126 3.1322 2.0125 1.1663 0.0057 9.8933 28.9975 0.5826 -11.529 0.936 https://github.com/AdvancedPhotonSource/GSAS-II/blob/master/GSASII/atmdata.py 0.031 0.018 https://github.com/AdvancedPhotonSource/GSAS-II/blob/master/GSASII/atmdata.py
Ni 16 12.8376 7.292 4.4438 2.38 3.8785 0.2565 12.1763 66.3421 1.0341 1.03 https://github.com/AdvancedPhotonSource/GSAS-II/blob/master/GSASII/atmdata.py -3.004 0.509 https://github.com/AdvancedPhotonSource/GSAS-II/blob/master/GSASII/atmdata.py

loop_
_diffrn_radiation_wavelength
_diffrn_radiation_wavelength_wt
_diffrn_radiation_wavelength_id
1.54050 1.0 1
1.54430 0.5000 2

loop_
_geom_angle_atom_site_label_1
_geom_angle_atom_site_label_2
_geom_angle_atom_site_label_3
_geom_angle
_geom_angle_site_symmetry_1
_geom_angle_site_symmetry_2
_geom_angle_site_symmetry_3
_geom_angle_publ_flag
N1 N1 C1 52.5(7) 40_665 1_555 1_555 yes
N1 N1 C1 81.9(16) 40_665 1_555 40_665 yes
C1 N1 C1 29.4(19) 1_555 1_555 40_665 yes
N1 C1 N1 45.7(17) 1_555 1_555 40_665 yes
N1 C1 C1 109.4(7) 1_555 1_555 14_555 yes
N1 C1 C1 149.9(9) 40_665 1_555 14_555 yes
N1 C1 C1 81.8(23) 1_555 1_555 29_566 yes
N1 C1 C1 126.4(30) 40_665 1_555 29_566 yes
C1 C1 C1 29.0(20) 14_555 1_555 29_566 yes
N1 C1 C1 52.5(7) 1_555 1_555 40_665 yes
N1 C1 C1 98.1(16) 40_665 1_555 40_665 yes
C1 C1 C1 60 14_555 1_555 40_665 yes
C1 C1 C1 31.0(20) 29_566 1_555 40_665 yes
N1 C1 C1 138.2(19) 1_555 1_555 56_554 yes
N1 C1 C1 156.2(20) 40_665 1_555 56_554 yes
C1 C1 C1 31.0(20) 14_555 1_555 56_554 yes
C1 C1 C1 60 29_566 1_555 56_554 yes
C1 C1 C1 91.0(20) 40_665 1_555 56_554 yes
N1 C1 C1 160.2(7) 1_555 1_555 165_455 yes
N1 C1 C1 136.4(18) 40_665 1_555 165_455 yes
C1 C1 C1 60 14_555 1_555 165_455 yes
C1 C1 C1 89.0(20) 29_566 1_555 165_455 yes
C1 C1 C1 120 40_665 1_555 165_455 yes
C1 C1 C1 29.0(20) 56_554 1_555 165_455 yes

loop_
_geom_bond_atom_site_label_1
_geom_bond_atom_site_label_2
_geom_bond_distance
_geom_bond_site_symmetry_1
_geom_bond_site_symmetry_2
_geom_bond_publ_flag
H H 1.5167 1_555 181_666 yes
Ni2 N2 2.062(14) 1_555 51_544 yes
Ni2 N2 2.062(14) 1_555 75_555 yes
Ni2 N2 2.062(14) 1_555 97_454 yes
Ni2 N2 2.062(14) 1_555 121_555 yes
Ni2 N2 2.062(14) 1_555 146_445 yes
Ni2 N2 2.062(14) 1_555 170_555 yes
N1 N1 1.058(31) 1_555 40_555 yes
N1 C1 1.465(22) 1_555 1_555 yes
N1 C1 1.815(27) 1_555 29_555 yes
N1 C1 1.174(12) 1_555 40_555 yes
N1 N2 1.503(17) 1_555 1_555 yes
C1 N1 1.465(22) 1_555 1_555 yes
C1 N1 1.174(12) 1_555 40_555 yes
C1 N1 1.815(27) 1_555 56_555 yes
C1 C1 1.502(22) 1_555 14_555 yes
C1 C1 1.301(18) 1_555 29_555 yes
C1 C1 0.73(5) 1_555 40_555 yes
C1 C1 1.301(18) 1_555 56_555 yes
C1 C1 0.77(4) 1_555 165_555 yes
C1 N2 1.696(27) 1_555 40_555 yes
N2 Ni2 2.062(14) 1_555 97_555 yes
N2 N1 1.503(17) 1_555 1_555 yes
N2 N1 1.503(16) 1_555 14_555 yes
N2 C1 1.696(27) 1_555 29_555 yes
N2 C1 1.696(27) 1_555 40_555 yes
